data_4126782
loop_
_publ_author_name
'Jin, Geng Bang'
'Lin, Jian'
'Estes, Shanna L.'
'Skanthakumar, Suntharalingam'
'Soderholm, Lynda'

_publ_section_title
;
 Influence of Counter-Cation Hydration Enthalpies on the Formation of
 Molecular Complexes: A Thorium-Nitrate Example.
;
_journal_name_full 'Journal of the American Chemical Society'
_journal_paper_doi 10.1021/jacs.7b09363
_journal_year 2017
_chemical_formula_moiety 'Th (N O3)6 K2'
_chemical_formula_sum 'K2 N6 O18 Th'
_chemical_formula_weight 682.30
_chemical_name_common 'potassium thorium hexanitrate'
_space_group_crystal_system monoclinic
_space_group_IT_number 14
_space_group_name_Hall '-P 2yn'
_space_group_name_H-M_alt 'P 1 21/n 1'
_symmetry_space_group_name_Hall '-P 2yn'
_symmetry_space_group_name_H-M 'P 1 21/n 1'
_audit_creation_method SHELXL-2014/7
_cell_angle_alpha 90
_cell_angle_beta 92.0410(4)
_cell_angle_gamma 90
_cell_formula_units_Z 2
_cell_length_a 8.3768(3)
_cell_length_b 6.6983(2)
_cell_length_c 12.5535(4)
_cell_measurement_reflns_used 9873
_cell_measurement_temperature 100(2)
_cell_measurement_theta_max 27.62
_cell_measurement_theta_min 2.54
_cell_volume 703.93(4)
_computing_cell_refinement 'Bruker SAINT'
_computing_data_collection 'Bruker APEX2'
_computing_data_reduction 'Bruker SAINT'
_computing_molecular_graphics 'CrystalMaker for Windows ver. 2.0.6 (2008)'
_computing_publication_material 'Bruker SHELXTL'
_computing_structure_refinement 'SHELXL-2014/7 (Sheldrick, 2014)'
_computing_structure_solution 'SHELXS-97 (Sheldrick 2008)'
_diffrn_ambient_temperature 100(2)
_diffrn_measured_fraction_theta_full 1.000
_diffrn_measured_fraction_theta_max 1.000
_diffrn_measurement_device_type 'Bruker APEX-II CCD'
_diffrn_measurement_method '\f and \w scans'
_diffrn_radiation_type MoK\a
_diffrn_radiation_wavelength 0.71073
_diffrn_reflns_av_R_equivalents 0.0193
_diffrn_reflns_av_unetI/netI 0.0127
_diffrn_reflns_Laue_measured_fraction_full 1.000
_diffrn_reflns_Laue_measured_fraction_max 1.000
_diffrn_reflns_limit_h_max 10
_diffrn_reflns_limit_h_min -10
_diffrn_reflns_limit_k_max 8
_diffrn_reflns_limit_k_min -8
_diffrn_reflns_limit_l_max 15
_diffrn_reflns_limit_l_min -15
_diffrn_reflns_number 8076
_diffrn_reflns_point_group_measured_fraction_full 1.000
_diffrn_reflns_point_group_measured_fraction_max 1.000
_diffrn_reflns_theta_full 25.242
_diffrn_reflns_theta_max 26.342
_diffrn_reflns_theta_min 2.877
_diffrn_source 'Mo Kalpha Microfocus X-ray Source'
_exptl_absorpt_coefficient_mu 11.309
_exptl_absorpt_correction_T_max 0.525
_exptl_absorpt_correction_T_min 0.333
_exptl_absorpt_correction_type multi-scan
_exptl_absorpt_process_details SADABS
_exptl_crystal_colour colorless
_exptl_crystal_density_diffrn 3.219
_exptl_crystal_density_meas ?
_exptl_crystal_density_method 'not measured'
_exptl_crystal_description prism
_exptl_crystal_F_000 628
_exptl_crystal_size_max 0.116
_exptl_crystal_size_mid 0.084
_exptl_crystal_size_min 0.057
_refine_diff_density_max 0.522
_refine_diff_density_min -0.326
_refine_diff_density_rms 0.080
_refine_ls_extinction_method none
_refine_ls_goodness_of_fit_ref 1.086
_refine_ls_hydrogen_treatment undef
_refine_ls_matrix_type full
_refine_ls_number_parameters 124
_refine_ls_number_reflns 1445
_refine_ls_number_restraints 25
_refine_ls_restrained_S_all 1.078
_refine_ls_R_factor_all 0.0118
_refine_ls_R_factor_gt 0.0099
_refine_ls_shift/su_max 0.000
_refine_ls_shift/su_mean 0.000
_refine_ls_structure_factor_coef Fsqd
_refine_ls_weighting_details 'w=1/[\s^2^(Fo^2^)+(0.0089P)^2^+0.5710P] where P=(Fo^2^+2Fc^2^)/3'
_refine_ls_weighting_scheme calc
_refine_ls_wR_factor_gt 0.0222
_refine_ls_wR_factor_ref 0.0231
_reflns_Friedel_coverage 0.000
_reflns_number_gt 1322
_reflns_number_total 1445
_reflns_threshold_expression 'I > 2\s(I)'
_cod_data_source_file ja7b09363_si_002.cif
_cod_data_source_block K_3
_cod_depositor_comments
;
The following automatic conversions were performed:

'_exptl_crystal_density_meas' value 'not measured' was changed to '?'
- the value is perceived as not measured.

Automatic conversion script
Id: cif_fix_values 4973 2017-02-22 13:04:09Z antanas 
;
_cod_database_code 4126782
_shelx_shelxl_version_number 2014/7
_shelx_space_group_comment
;
The symmetry employed for this shelxl refinement is uniquely defined
by the following loop, which should always be used as a source of
symmetry information in preference to the above space-group names.
They are only intended as comments.
;

loop_
_space_group_symop_operation_xyz
'x, y, z'
'-x+1/2, y+1/2, -z+1/2'
'-x, -y, -z'
'x-1/2, -y-1/2, z-1/2'

loop_
_atom_site_label
_atom_site_type_symbol
_atom_site_fract_x
_atom_site_fract_y
_atom_site_fract_z
_atom_site_U_iso_or_equiv
_atom_site_adp_type
_atom_site_occupancy
_atom_site_site_symmetry_order
_atom_site_calc_flag
_atom_site_refinement_flags_posn
_atom_site_refinement_flags_adp
_atom_site_refinement_flags_occupancy
Th1 Th 0.0000 0.0000 0.0000 0.00520(4) Uani 1 2 d S U P
K1 K -0.05025(6) 0.21930(7) 0.34043(4) 0.01219(10) Uani 1 1 d . U .
N1 N -0.0362(2) 0.7267(3) 0.18873(14) 0.0090(4) Uani 1 1 d . U .
N2 N 0.7118(2) 0.2474(3) 0.04769(14) 0.0084(4) Uani 1 1 d . U .
N3 N 0.2202(2) 0.2892(3) 0.11455(14) 0.0078(4) Uani 1 1 d . U .
O1 O 0.07549(17) 0.7073(2) 0.12390(11) 0.0099(3) Uani 1 1 d . U .
O2 O -0.0627(2) 0.6053(2) 0.25785(12) 0.0137(3) Uani 1 1 d . U .
O3 O 0.87748(17) 0.8854(2) 0.17643(11) 0.0091(3) Uani 1 1 d . . .
O4 O 0.59923(18) 0.3599(2) 0.05506(12) 0.0119(3) Uani 1 1 d . U .
O5 O 0.70145(18) 0.0889(2) -0.00965(12) 0.0110(3) Uani 1 1 d . U .
O6 O 0.84729(17) 0.2785(2) 0.09411(11) 0.0091(3) Uani 1 1 d . U .
O7 O 0.19059(18) 0.2985(2) 0.01396(11) 0.0094(3) Uani 1 1 d . U .
O8 O 0.31313(18) 0.3992(2) 0.16090(12) 0.0104(3) Uani 1 1 d . U .
O9 O 0.14306(18) 0.1519(2) 0.16281(11) 0.0095(3) Uani 1 1 d . U .

loop_
_atom_site_aniso_label
_atom_site_aniso_U_11
_atom_site_aniso_U_22
_atom_site_aniso_U_33
_atom_site_aniso_U_23
_atom_site_aniso_U_13
_atom_site_aniso_U_12
Th1 0.00495(6) 0.00518(6) 0.00548(6) -0.00005(4) 0.00017(4) 0.00025(4)
K1 0.0130(2) 0.0104(2) 0.0132(2) 0.00222(19) 0.00169(18) 0.00162(19)
N1 0.0107(9) 0.0081(9) 0.0081(9) -0.0015(7) -0.0026(7) -0.0021(7)
N2 0.0102(9) 0.0084(9) 0.0068(9) 0.0020(7) 0.0021(7) -0.0005(7)
N3 0.0070(8) 0.0066(8) 0.0099(9) -0.0002(7) 0.0019(7) 0.0028(7)
O1 0.0101(8) 0.0119(7) 0.0079(7) -0.0005(6) 0.0018(6) 0.0025(6)
O2 0.0232(9) 0.0087(8) 0.0095(8) 0.0029(6) 0.0027(6) -0.0027(7)
O3 0.0099(8) 0.0076(7) 0.0097(7) -0.0001(6) 0.0000(6) 0.0017(6)
O4 0.0106(8) 0.0104(8) 0.0149(8) 0.0024(6) 0.0036(6) 0.0060(6)
O5 0.0097(8) 0.0098(7) 0.0134(8) -0.0050(6) -0.0003(6) 0.0008(6)
O6 0.0077(7) 0.0094(7) 0.0100(7) -0.0007(6) -0.0003(6) 0.0000(6)
O7 0.0124(8) 0.0108(7) 0.0048(7) 0.0010(6) -0.0018(6) -0.0017(6)
O8 0.0094(8) 0.0088(7) 0.0127(8) -0.0035(6) -0.0042(6) -0.0018(6)
O9 0.0116(8) 0.0089(7) 0.0082(7) 0.0017(6) 0.0013(6) -0.0024(6)

loop_
_atom_type_symbol
_atom_type_description
_atom_type_scat_dispersion_real
_atom_type_scat_dispersion_imag
_atom_type_scat_source
N N 0.0061 0.0033 'International Tables Vol C Tables 4.2.6.8 and 6.1.1.4'
O O 0.0106 0.0060 'International Tables Vol C Tables 4.2.6.8 and 6.1.1.4'
K K 0.2009 0.2494 'International Tables Vol C Tables 4.2.6.8 and 6.1.1.4'
Th Th -7.2400 8.8979 'International Tables Vol C Tables 4.2.6.8 and 6.1.1.4'

loop_
_geom_angle_atom_site_label_1
_geom_angle_atom_site_label_2
_geom_angle_atom_site_label_3
_geom_angle
_geom_angle_site_symmetry_1
_geom_angle_site_symmetry_3
O9 Th1 O9 180.0 . 3
O9 Th1 O7 129.93(4) . 3
O9 Th1 O7 50.07(4) 3 3
O9 Th1 O7 50.07(4) . .
O9 Th1 O7 129.93(4) 3 .
O7 Th1 O7 180.0 3 .
O9 Th1 O1 106.27(5) . 3_565
O9 Th1 O1 73.73(5) 3 3_565
O7 Th1 O1 114.53(5) 3 3_565
O7 Th1 O1 65.46(5) . 3_565
O9 Th1 O1 73.73(5) . 1_545
O9 Th1 O1 106.27(5) 3 1_545
O7 Th1 O1 65.47(5) 3 1_545
O7 Th1 O1 114.54(5) . 1_545
O1 Th1 O1 180.00(7) 3_565 1_545
O9 Th1 O5 67.97(5) . 3_655
O9 Th1 O5 112.03(5) 3 3_655
O7 Th1 O5 115.20(5) 3 3_655
O7 Th1 O5 64.80(5) . 3_655
O1 Th1 O5 115.07(5) 3_565 3_655
O1 Th1 O5 64.93(5) 1_545 3_655
O9 Th1 O5 112.03(5) . 1_455
O9 Th1 O5 67.97(5) 3 1_455
O7 Th1 O5 64.80(5) 3 1_455
O7 Th1 O5 115.20(5) . 1_455
O1 Th1 O5 64.93(5) 3_565 1_455
O1 Th1 O5 115.07(5) 1_545 1_455
O5 Th1 O5 180.000(16) 3_655 1_455
O9 Th1 O6 115.53(5) . 3_655
O9 Th1 O6 64.47(5) 3 3_655
O7 Th1 O6 73.83(5) 3 3_655
O7 Th1 O6 106.17(5) . 3_655
O1 Th1 O6 113.03(5) 3_565 3_655
O1 Th1 O6 66.97(5) 1_545 3_655
O5 Th1 O6 49.81(5) 3_655 3_655
O5 Th1 O6 130.19(5) 1_455 3_655
O9 Th1 O6 64.47(5) . 1_455
O9 Th1 O6 115.53(5) 3 1_455
O7 Th1 O6 106.17(5) 3 1_455
O7 Th1 O6 73.83(5) . 1_455
O1 Th1 O6 66.97(5) 3_565 1_455
O1 Th1 O6 113.03(5) 1_545 1_455
O5 Th1 O6 130.19(5) 3_655 1_455
O5 Th1 O6 49.81(5) 1_455 1_455
O6 Th1 O6 180.00(9) 3_655 1_455
O9 Th1 O3 112.26(4) . 3_665
O9 Th1 O3 67.74(4) 3 3_665
O7 Th1 O3 115.97(4) 3 3_665
O7 Th1 O3 64.03(4) . 3_665
O1 Th1 O3 49.64(4) 3_565 3_665
O1 Th1 O3 130.36(4) 1_545 3_665
O5 Th1 O3 72.20(5) 3_655 3_665
O5 Th1 O3 107.80(5) 1_455 3_665
O6 Th1 O3 66.65(5) 3_655 3_665
O6 Th1 O3 113.35(5) 1_455 3_665
O9 Th1 O3 67.74(4) . 1_445
O9 Th1 O3 112.26(4) 3 1_445
O7 Th1 O3 64.03(4) 3 1_445
O7 Th1 O3 115.97(4) . 1_445
O1 Th1 O3 130.36(4) 3_565 1_445
O1 Th1 O3 49.64(4) 1_545 1_445
O5 Th1 O3 107.80(5) 3_655 1_445
O5 Th1 O3 72.20(5) 1_455 1_445
O6 Th1 O3 113.35(5) 3_655 1_445
O6 Th1 O3 66.65(5) 1_455 1_445
O3 Th1 O3 180.00(9) 3_665 1_445
O4 K1 O2 167.25(5) 2_545 .
O4 K1 O9 109.33(4) 2_545 .
O2 K1 O9 82.54(4) . .
O4 K1 O8 58.60(4) 2_545 2_545
O2 K1 O8 134.02(5) . 2_545
O9 K1 O8 58.13(4) . 2_545
O4 K1 O3 101.98(4) 2_545 2_545
O2 K1 O3 66.56(4) . 2_545
O9 K1 O3 123.83(4) . 2_545
O8 K1 O3 154.60(4) 2_545 2_545
O4 K1 O4 58.87(5) 2_545 4_566
O2 K1 O4 120.72(5) . 4_566
O9 K1 O4 116.69(4) . 4_566
O8 K1 O4 67.08(4) 2_545 4_566
O3 K1 O4 119.36(4) 2_545 4_566
O4 K1 O5 100.58(4) 2_545 4_566
O2 K1 O5 81.66(5) . 4_566
O9 K1 O5 98.64(4) . 4_566
O8 K1 O5 81.84(4) 2_545 4_566
O3 K1 O5 120.17(4) 2_545 4_566
O4 K1 O5 42.25(4) 4_566 4_566
O4 K1 O3 70.02(4) 2_545 1_445
O2 K1 O3 114.87(4) . 1_445
O9 K1 O3 57.60(4) . 1_445
O8 K1 O3 65.27(4) 2_545 1_445
O3 K1 O3 93.76(3) 2_545 1_445
O4 K1 O3 122.74(4) 4_566 1_445
O5 K1 O3 146.07(4) 4_566 1_445
O4 K1 O7 61.38(4) 2_545 4_566
O2 K1 O7 106.05(4) . 4_566
O9 K1 O7 165.78(4) . 4_566
O8 K1 O7 117.65(4) 2_545 4_566
O3 K1 O7 53.18(4) 2_545 4_566
O4 K1 O7 69.12(4) 4_566 4_566
O5 K1 O7 93.88(4) 4_566 4_566
O3 K1 O7 108.19(4) 1_445 4_566
O4 K1 O6 121.58(4) 2_545 1_455
O2 K1 O6 61.38(4) . 1_455
O9 K1 O6 53.29(4) . 1_455
O8 K1 O6 104.12(4) 2_545 1_455
O3 K1 O6 70.66(4) 2_545 1_455
O4 K1 O6 169.97(4) 4_566 1_455
O5 K1 O6 134.18(4) 4_566 1_455
O3 K1 O6 53.57(4) 1_445 1_455
O7 K1 O6 120.49(4) 4_566 1_455
O4 K1 N2 78.16(5) 2_545 4_566
O2 K1 N2 104.00(5) . 4_566
O9 K1 N2 104.14(4) . 4_566
O8 K1 N2 68.09(4) 2_545 4_566
O3 K1 N2 127.60(4) 2_545 4_566
O4 K1 N2 21.05(4) 4_566 4_566
O5 K1 N2 22.52(4) 4_566 4_566
O3 K1 N2 132.36(4) 1_445 4_566
O7 K1 N2 85.05(4) 4_566 4_566
O6 K1 N2 152.44(4) 1_455 4_566
O4 K1 Th1 100.59(3) 2_545 .
O2 K1 Th1 87.34(3) . .
O9 K1 Th1 30.32(3) . .
O8 K1 Th1 70.88(3) 2_545 .
O3 K1 Th1 99.82(3) 2_545 .
O4 K1 Th1 137.89(3) 4_566 .
O5 K1 Th1 128.93(3) 4_566 .
O3 K1 Th1 33.09(3) 1_445 .
O7 K1 Th1 136.90(3) 4_566 .
O6 K1 Th1 33.33(3) 1_455 .
N2 K1 Th1 132.09(3) 4_566 .
O2 N1 O1 123.13(18) . .
O2 N1 O3 121.39(17) . 1_455
O1 N1 O3 115.48(16) . 1_455
O2 N1 Th1 172.92(14) . 1_565
O1 N1 Th1 57.42(10) . 1_565
O3 N1 Th1 58.56(9) 1_455 1_565
O4 N2 O6 123.09(17) . .
O4 N2 O5 121.27(17) . .
O6 N2 O5 115.63(16) . .
O4 N2 Th1 171.72(13) . 1_655
O6 N2 Th1 58.16(9) . 1_655
O5 N2 Th1 58.07(9) . 1_655
O4 N2 K1 61.86(10) . 4_665
O6 N2 K1 153.17(12) . 4_665
O5 N2 K1 65.83(10) . 4_665
Th1 N2 K1 112.99(5) 1_655 4_665
O8 N3 O7 123.06(17) . .
O8 N3 O9 122.36(17) . .
O7 N3 O9 114.58(17) . .
O8 N3 Th1 177.32(14) . .
O7 N3 Th1 57.66(10) . .
O9 N3 Th1 56.98(9) . .
N1 O1 Th1 97.98(11) . 1_565
N1 O2 K1 151.81(13) . .
N1 O3 Th1 96.26(11) 1_655 1_665
N1 O3 K1 102.24(11) 1_655 2
Th1 O3 K1 116.39(5) 1_665 2
N1 O3 K1 114.91(11) 1_655 1_665
Th1 O3 K1 106.35(5) 1_665 1_665
K1 O3 K1 118.66(5) 2 1_665
N2 O4 K1 134.60(13) . 2
N2 O4 K1 97.09(12) . 4_665
K1 O4 K1 121.13(5) 2 4_665
N2 O5 Th1 96.83(11) . 1_655
N2 O5 K1 91.65(11) . 4_665
Th1 O5 K1 140.79(6) 1_655 4_665
N2 O6 Th1 96.95(11) . 1_655
N2 O6 K1 128.67(11) . 1_655
Th1 O6 K1 103.47(5) 1_655 1_655
N3 O7 Th1 97.36(11) . .
N3 O7 K1 124.73(11) . 4_665
Th1 O7 K1 111.63(5) . 4_665
N3 O8 K1 150.71(13) . 2
N3 O9 Th1 97.91(11) . .
N3 O9 K1 124.44(11) . .
Th1 O9 K1 115.41(5) . .

loop_
_geom_bond_atom_site_label_1
_geom_bond_atom_site_label_2
_geom_bond_distance
_geom_bond_site_symmetry_2
Th1 O9 2.5443(15) .
Th1 O9 2.5443(15) 3
Th1 O7 2.5606(15) 3
Th1 O7 2.5607(15) .
Th1 O1 2.5677(15) 3_565
Th1 O1 2.5677(15) 1_545
Th1 O5 2.5694(15) 3_655
Th1 O5 2.5694(15) 1_455
Th1 O6 2.5727(14) 3_655
Th1 O6 2.5727(14) 1_455
Th1 O3 2.5903(14) 3_665
Th1 O3 2.5903(14) 1_445
K1 O4 2.7791(16) 2_545
K1 O2 2.7859(16) .
K1 O9 2.8383(15) .
K1 O8 2.9234(15) 2_545
K1 O3 2.9589(15) 2_545
K1 O4 2.9780(16) 4_566
K1 O5 3.0587(16) 4_566
K1 O3 3.0852(15) 1_445
K1 O7 3.1319(15) 4_566
K1 O6 3.2042(15) 1_455
K1 N2 3.3513(18) 4_566
N1 O2 1.216(2) .
N1 O1 1.269(2) .
N1 O3 1.291(2) 1_455
N1 Th1 3.0178(18) 1_565
N2 O4 1.213(2) .
N2 O6 1.274(2) .
N2 O5 1.284(2) .
N2 Th1 3.0060(17) 1_655
N2 K1 3.3513(18) 4_665
N3 O8 1.206(2) .
N3 O7 1.280(2) .
N3 O9 1.288(2) .
O1 Th1 2.5677(15) 1_565
O3 N1 1.292(2) 1_655
O3 Th1 2.5903(14) 1_665
O3 K1 2.9589(15) 2
O3 K1 3.0852(15) 1_665
O4 K1 2.7791(16) 2
O4 K1 2.9779(16) 4_665
O5 Th1 2.5694(15) 1_655
O5 K1 3.0587(16) 4_665
O6 Th1 2.5727(14) 1_655
O6 K1 3.2042(15) 1_655
O7 K1 3.1319(15) 4_665
O8 K1 2.9234(15) 2
